data_2225894
loop_
_publ_author_name
'Li, Jinghong'
'Guo, Zhenghua'
'Li, Lianzhi'
'Wang, Daqi'

_publ_section_title
;
 {<i>N</i>-[(2-Oxido-1-naphthyl)methylidene]serinato-\k^3^<i>O</i>,<i>N</i>,<i>O</i>'}(1,10-phenanthroline-\k^2^<i>N</i>,<i>N</i>')copper(II)
;
_journal_coeditor_code HY2297
_journal_issue 5
_journal_name_full 'Acta Crystallographica Section E'
_journal_page_first m516
_journal_paper_doi 10.1107/S1600536810012675
_journal_volume 66
_journal_year 2010
_chemical_formula_iupac '[Cu (C14 H11 N O4) (C12 H8 N2)]'
_chemical_formula_moiety 'C26 H19 Cu N3 O4'
_chemical_formula_sum 'C26 H19 Cu N3 O4'
_chemical_formula_weight 500.98
_chemical_name_systematic
;
{<i>N</i>-[(2-Oxido-1-naphthyl)methylidene]serinato-
\k^3^<i>O</i>,<i>N</i>,<i>O</i>'}(1,10-phenanthroline-
\k^2^<i>N</i>,<i>N</i>')copper(II)
;
_space_group_IT_number 4
_symmetry_cell_setting monoclinic
_symmetry_space_group_name_Hall 'P 2yb'
_symmetry_space_group_name_H-M 'P 1 21 1'
_atom_sites_solution_hydrogens geom
_atom_sites_solution_primary direct
_atom_sites_solution_secondary difmap
_audit_creation_method SHELXL97
_cell_angle_alpha 90.00
_cell_angle_beta 91.9240(10)
_cell_angle_gamma 90.00
_cell_formula_units_Z 2
_cell_length_a 10.7302(12)
_cell_length_b 6.4687(6)
_cell_length_c 15.7930(17)
_cell_measurement_reflns_used 746
_cell_measurement_temperature 298(2)
_cell_measurement_theta_max 25.165
_cell_measurement_theta_min 3.256
_cell_volume 1095.6(2)
_computing_cell_refinement 'SAINT (Bruker, 2007)'
_computing_data_collection 'SMART (Bruker, 2007)'
_computing_data_reduction 'SAINT (Bruker, 2007)'
_computing_molecular_graphics
;
SHELXTL (Sheldrick, 2008) and DIAMOND (Brandenburg, 1999)
;
_computing_publication_material 'SHELXTL (Sheldrick, 2008)'
_computing_structure_refinement 'SHELXL97 (Sheldrick, 2008)'
_computing_structure_solution 'SHELXS97 (Sheldrick, 2008)'
_diffrn_ambient_temperature 298(2)
_diffrn_measured_fraction_theta_full 0.994
_diffrn_measured_fraction_theta_max 0.994
_diffrn_measurement_device_type 'Bruker SMART 1000 CCD area-detector'
_diffrn_measurement_method '\f and \w scans'
_diffrn_radiation_monochromator graphite
_diffrn_radiation_source 'fine-focus sealed tube'
_diffrn_radiation_type MoK\a
_diffrn_radiation_wavelength 0.71073
_diffrn_reflns_av_R_equivalents 0.0311
_diffrn_reflns_av_sigmaI/netI 0.0541
_diffrn_reflns_limit_h_max 11
_diffrn_reflns_limit_h_min -12
_diffrn_reflns_limit_k_max 7
_diffrn_reflns_limit_k_min -7
_diffrn_reflns_limit_l_max 15
_diffrn_reflns_limit_l_min -18
_diffrn_reflns_number 5555
_diffrn_reflns_theta_full 25.00
_diffrn_reflns_theta_max 25.00
_diffrn_reflns_theta_min 1.90
_exptl_absorpt_coefficient_mu 1.037
_exptl_absorpt_correction_T_max 0.9216
_exptl_absorpt_correction_T_min 0.6641
_exptl_absorpt_correction_type multi-scan
_exptl_absorpt_process_details '(SADABS; Sheldrick, 1996)'
_exptl_crystal_colour green
_exptl_crystal_density_diffrn 1.519
_exptl_crystal_density_method 'not measured'
_exptl_crystal_description needle
_exptl_crystal_F_000 514
_exptl_crystal_size_max 0.43
_exptl_crystal_size_mid 0.16
_exptl_crystal_size_min 0.08
_refine_diff_density_max 0.405
_refine_diff_density_min -0.254
_refine_ls_abs_structure_details 'Flack (1983), with 1529 Friedel pairs'
_refine_ls_abs_structure_Flack -0.023(17)
_refine_ls_extinction_method none
_refine_ls_goodness_of_fit_ref 0.973
_refine_ls_hydrogen_treatment constr
_refine_ls_matrix_type full
_refine_ls_number_parameters 307
_refine_ls_number_reflns 3633
_refine_ls_number_restraints 1
_refine_ls_restrained_S_all 0.972
_refine_ls_R_factor_all 0.0506
_refine_ls_R_factor_gt 0.0412
_refine_ls_shift/su_max 0.001
_refine_ls_shift/su_mean 0.000
_refine_ls_structure_factor_coef Fsqd
_refine_ls_weighting_details 'calc w = 1/[\s^2^(Fo^2^)+(0.0491P)^2^] where P=(Fo^2^+2Fc^2^)/3'
_refine_ls_weighting_scheme calc
_refine_ls_wR_factor_gt 0.0903
_refine_ls_wR_factor_ref 0.0941
_reflns_number_gt 3022
_reflns_number_total 3633
_reflns_threshold_expression I>2\s(I)
_cod_data_source_file hy2297.cif
_cod_data_source_block I
_cod_original_sg_symbol_H-M 'P 21'
_cod_database_code 2225894
_cod_database_fobs_code 2225894

loop_
_symmetry_equiv_pos_as_xyz
'x, y, z'
'-x, y+1/2, -z'

loop_
_atom_site_type_symbol
_atom_site_label
_atom_site_fract_x
_atom_site_fract_y
_atom_site_fract_z
_atom_site_U_iso_or_equiv
_atom_site_adp_type
_atom_site_calc_flag
_atom_site_refinement_flags
_atom_site_occupancy
_atom_site_disorder_assembly
_atom_site_disorder_group
Cu Cu1 0.85224(4) 0.14981(9) 0.75536(3) 0.04385(16) Uani d . 1 . .
N N1 0.6939(3) 0.2834(6) 0.7406(2) 0.0385(8) Uani d . 1 . .
N N2 1.0094(3) -0.0200(6) 0.7612(2) 0.0472(9) Uani d . 1 . .
N N3 0.9778(3) 0.3251(6) 0.6648(2) 0.0455(9) Uani d . 1 . .
O O1 0.7806(3) -0.0536(5) 0.6722(2) 0.0536(8) Uani d . 1 . .
O O2 0.6057(4) -0.1294(5) 0.5986(2) 0.0629(10) Uani d . 1 . .
O O3 0.5115(3) 0.4941(6) 0.6180(2) 0.0682(10) Uani d . 1 . .
H H3 0.5463 0.6051 0.6103 0.102 Uiso calc R 1 . .
O O4 0.8869(3) 0.2791(5) 0.86299(18) 0.0534(8) Uani d . 1 . .
C C1 0.6697(4) -0.0168(7) 0.6467(3) 0.0455(11) Uani d . 1 . .
C C2 0.6124(3) 0.1876(7) 0.6743(2) 0.0394(11) Uani d . 1 . .
H H2 0.5311 0.1589 0.6983 0.047 Uiso calc R 1 . .
C C3 0.5927(5) 0.3310(8) 0.5981(3) 0.0497(12) Uani d . 1 . .
H H3A 0.6723 0.3871 0.5820 0.060 Uiso calc R 1 . .
H H3B 0.5578 0.2532 0.5505 0.060 Uiso calc R 1 . .
C C4 0.6521(4) 0.4288(7) 0.7864(3) 0.0406(10) Uani d . 1 . .
H H4 0.5715 0.4751 0.7738 0.049 Uiso calc R 1 . .
C C5 0.7188(4) 0.5272(7) 0.8559(3) 0.0412(10) Uani d . 1 . .
C C6 0.8261(4) 0.4355(8) 0.8927(3) 0.0463(11) Uani d . 1 . .
C C7 0.8738(4) 0.5219(9) 0.9718(3) 0.0568(13) Uani d . 1 . .
H H7 0.9410 0.4577 0.9997 0.068 Uiso calc R 1 . .
C C8 0.8240(4) 0.6931(9) 1.0064(3) 0.0602(15) Uani d . 1 . .
H H8 0.8578 0.7431 1.0574 0.072 Uiso calc R 1 . .
C C9 0.7211(4) 0.7988(8) 0.9669(3) 0.0524(12) Uani d . 1 . .
C C10 0.6680(4) 0.7142(6) 0.8910(3) 0.0434(12) Uani d . 1 . .
C C11 0.5671(4) 0.8226(8) 0.8529(3) 0.0534(12) Uani d . 1 . .
H H11 0.5300 0.7711 0.8032 0.064 Uiso calc R 1 . .
C C12 0.5216(5) 1.0034(8) 0.8871(3) 0.0596(13) Uani d . 1 . .
H H12 0.4540 1.0702 0.8607 0.071 Uiso calc R 1 . .
C C13 0.5764(5) 1.0859(8) 0.9608(3) 0.0642(15) Uani d . 1 . .
H H13 0.5467 1.2085 0.9833 0.077 Uiso calc R 1 . .
C C14 0.6735(5) 0.9856(9) 0.9992(3) 0.0636(14) Uani d . 1 . .
H H14 0.7099 1.0412 1.0484 0.076 Uiso calc R 1 . .
C C15 1.0230(5) -0.1874(8) 0.8073(3) 0.0621(14) Uani d . 1 . .
H H15 0.9624 -0.2191 0.8460 0.075 Uiso calc R 1 . .
C C16 1.1243(5) -0.3193(11) 0.8008(4) 0.0776(17) Uani d . 1 . .
H H16 1.1298 -0.4381 0.8339 0.093 Uiso calc R 1 . .
C C17 1.2155(5) -0.2738(9) 0.7458(4) 0.0780(18) Uani d . 1 . .
H H17 1.2840 -0.3608 0.7415 0.094 Uiso calc R 1 . .
C C18 1.2056(4) -0.0959(8) 0.6958(3) 0.0564(13) Uani d . 1 . .
C C19 1.0996(4) 0.0292(8) 0.7055(3) 0.0481(11) Uani d . 1 . .
C C20 1.0833(4) 0.2127(7) 0.6554(3) 0.0429(12) Uani d . 1 . .
C C21 1.1751(4) 0.2679(9) 0.5972(3) 0.0548(12) Uani d . 1 . .
C C22 1.1553(5) 0.4525(10) 0.5521(3) 0.0694(16) Uani d . 1 . .
H H22 1.2140 0.4970 0.5141 0.083 Uiso calc R 1 . .
C C23 1.0512(5) 0.5663(8) 0.5637(3) 0.0671(15) Uani d . 1 . .
H H23 1.0383 0.6891 0.5340 0.080 Uiso calc R 1 . .
C C24 0.9638(4) 0.4976(8) 0.6204(3) 0.0552(12) Uani d . 1 . .
H H24 0.8924 0.5764 0.6274 0.066 Uiso calc R 1 . .
C C25 1.2954(4) -0.0334(11) 0.6350(4) 0.0730(17) Uani d . 1 . .
H H25 1.3658 -0.1147 0.6282 0.088 Uiso calc R 1 . .
C C26 1.2811(4) 0.1357(14) 0.5886(3) 0.0708(15) Uani d . 1 . .
H H26 1.3409 0.1694 0.5496 0.085 Uiso calc R 1 . .

loop_
_atom_site_aniso_label
_atom_site_aniso_U_11
_atom_site_aniso_U_22
_atom_site_aniso_U_33
_atom_site_aniso_U_12
_atom_site_aniso_U_13
_atom_site_aniso_U_23
Cu1 0.0443(3) 0.0443(3) 0.0434(3) 0.0024(3) 0.00652(18) -0.0022(3)
N1 0.0436(18) 0.036(2) 0.0364(18) -0.0015(16) 0.0031(15) -0.0063(16)
N2 0.050(2) 0.046(2) 0.046(2) -0.0002(18) -0.0006(17) 0.0024(19)
N3 0.052(2) 0.042(2) 0.043(2) -0.0019(19) 0.0020(16) 0.0027(18)
O1 0.0538(19) 0.048(2) 0.059(2) 0.0080(16) 0.0002(16) -0.0130(17)
O2 0.075(2) 0.048(2) 0.066(2) -0.002(2) -0.0035(19) -0.0200(19)
O3 0.068(2) 0.047(2) 0.089(3) 0.0030(19) -0.0033(19) 0.002(2)
O4 0.0529(17) 0.063(2) 0.0442(17) 0.0077(17) -0.0007(14) -0.0051(16)
C1 0.054(3) 0.040(3) 0.043(2) -0.006(2) 0.008(2) -0.006(2)
C2 0.0393(19) 0.040(3) 0.039(2) -0.005(2) 0.0038(16) -0.011(2)
C3 0.058(3) 0.046(3) 0.045(3) -0.006(3) 0.000(2) 0.002(2)
C4 0.039(2) 0.041(3) 0.042(2) -0.002(2) 0.0012(18) -0.002(2)
C5 0.046(2) 0.042(3) 0.036(2) -0.006(2) 0.0052(19) -0.004(2)
C6 0.047(2) 0.053(3) 0.039(2) -0.007(2) 0.0077(19) -0.004(2)
C7 0.051(3) 0.072(4) 0.047(3) -0.001(3) -0.003(2) -0.006(3)
C8 0.066(3) 0.069(5) 0.045(2) -0.011(3) -0.002(2) -0.022(3)
C9 0.057(3) 0.050(3) 0.051(3) -0.010(2) 0.012(2) -0.014(2)
C10 0.054(2) 0.042(3) 0.036(2) -0.007(2) 0.0115(19) -0.0030(18)
C11 0.064(3) 0.052(3) 0.045(3) -0.004(3) 0.011(2) -0.003(2)
C12 0.073(3) 0.048(3) 0.058(3) 0.004(3) 0.018(3) -0.003(3)
C13 0.085(4) 0.047(4) 0.061(3) -0.002(3) 0.024(3) -0.013(2)
C14 0.075(3) 0.058(4) 0.058(3) -0.013(3) 0.010(3) -0.024(3)
C15 0.072(3) 0.054(3) 0.060(3) -0.003(3) -0.012(3) 0.011(3)
C16 0.087(3) 0.054(4) 0.090(4) 0.010(4) -0.035(3) 0.014(4)
C17 0.057(3) 0.068(4) 0.106(5) 0.015(3) -0.031(3) -0.014(3)
C18 0.041(3) 0.055(3) 0.071(3) 0.006(2) -0.012(2) -0.017(3)
C19 0.039(2) 0.052(3) 0.053(3) -0.001(2) -0.005(2) -0.014(2)
C20 0.037(2) 0.049(3) 0.043(2) -0.0048(19) 0.0044(18) -0.006(2)
C21 0.048(3) 0.065(3) 0.052(3) -0.014(3) 0.008(2) -0.010(3)
C22 0.076(4) 0.080(4) 0.053(3) -0.033(3) 0.008(3) 0.000(3)
C23 0.087(4) 0.057(4) 0.057(3) -0.019(3) -0.008(3) 0.013(2)
C24 0.060(3) 0.047(3) 0.058(3) -0.004(2) -0.010(2) 0.004(2)
C25 0.041(3) 0.082(5) 0.097(5) 0.003(3) 0.009(3) -0.035(4)
C26 0.049(3) 0.092(4) 0.072(3) -0.013(4) 0.018(2) -0.027(5)

loop_
_atom_type_symbol
_atom_type_description
_atom_type_scat_dispersion_real
_atom_type_scat_dispersion_imag
_atom_type_scat_source
C C 0.0033 0.0016 'International Tables Vol C Tables 4.2.6.8 and 6.1.1.4'
H H 0.0000 0.0000 'International Tables Vol C Tables 4.2.6.8 and 6.1.1.4'
O O 0.0106 0.0060 'International Tables Vol C Tables 4.2.6.8 and 6.1.1.4'
N N 0.0061 0.0033 'International Tables Vol C Tables 4.2.6.8 and 6.1.1.4'
Cu Cu 0.3201 1.2651 'International Tables Vol C Tables 4.2.6.8 and 6.1.1.4'

loop_
_geom_angle_atom_site_label_1
_geom_angle_atom_site_label_2
_geom_angle_atom_site_label_3
_geom_angle_site_symmetry_1
_geom_angle_site_symmetry_3
_geom_angle
_geom_angle_publ_flag
N1 Cu1 O4 . . 93.23(13) ?
N1 Cu1 O1 . . 84.06(14) ?
O4 Cu1 O1 . . 158.33(14) ?
N1 Cu1 N2 . . 172.54(16) ?
O4 Cu1 N2 . . 93.43(14) ?
O1 Cu1 N2 . . 88.51(14) ?
N1 Cu1 N3 . . 103.78(14) ?
O4 Cu1 N3 . . 103.66(14) ?
O1 Cu1 N3 . . 97.86(13) ?
N2 Cu1 N3 . . 77.87(14) ?
C4 N1 C2 . . 120.0(3) ?
C4 N1 Cu1 . . 126.2(3) ?
C2 N1 Cu1 . . 113.5(3) ?
C15 N2 C19 . . 118.8(4) ?
C15 N2 Cu1 . . 123.7(3) ?
C19 N2 Cu1 . . 117.0(3) ?
C24 N3 C20 . . 118.2(4) ?
C24 N3 Cu1 . . 133.4(3) ?
C20 N3 Cu1 . . 108.2(3) ?
C1 O1 Cu1 . . 115.0(3) ?
C3 O3 H3 . . 109.5 ?
C6 O4 Cu1 . . 125.0(3) ?
O2 C1 O1 . . 125.3(4) ?
O2 C1 C2 . . 117.5(4) ?
O1 C1 C2 . . 117.1(4) ?
N1 C2 C1 . . 109.3(3) ?
N1 C2 C3 . . 111.4(4) ?
C1 C2 C3 . . 110.3(3) ?
N1 C2 H2 . . 108.6 ?
C1 C2 H2 . . 108.6 ?
C3 C2 H2 . . 108.6 ?
O3 C3 C2 . . 110.4(4) ?
O3 C3 H3A . . 109.6 ?
C2 C3 H3A . . 109.6 ?
O3 C3 H3B . . 109.6 ?
C2 C3 H3B . . 109.6 ?
H3A C3 H3B . . 108.1 ?
N1 C4 C5 . . 125.7(4) ?
N1 C4 H4 . . 117.2 ?
C5 C4 H4 . . 117.2 ?
C6 C5 C4 . . 120.6(4) ?
C6 C5 C10 . . 120.6(4) ?
C4 C5 C10 . . 118.6(4) ?
O4 C6 C5 . . 126.5(4) ?
O4 C6 C7 . . 116.4(4) ?
C5 C6 C7 . . 117.1(4) ?
C8 C7 C6 . . 122.1(5) ?
C8 C7 H7 . . 118.9 ?
C6 C7 H7 . . 118.9 ?
C7 C8 C9 . . 121.8(4) ?
C7 C8 H8 . . 119.1 ?
C9 C8 H8 . . 119.1 ?
C14 C9 C10 . . 119.6(5) ?
C14 C9 C8 . . 122.4(5) ?
C10 C9 C8 . . 117.9(4) ?
C11 C10 C9 . . 116.8(4) ?
C11 C10 C5 . . 123.2(4) ?
C9 C10 C5 . . 120.0(4) ?
C12 C11 C10 . . 122.0(4) ?
C12 C11 H11 . . 119.0 ?
C10 C11 H11 . . 119.0 ?
C11 C12 C13 . . 120.3(5) ?
C11 C12 H12 . . 119.8 ?
C13 C12 H12 . . 119.8 ?
C14 C13 C12 . . 119.2(5) ?
C14 C13 H13 . . 120.4 ?
C12 C13 H13 . . 120.4 ?
C13 C14 C9 . . 122.0(5) ?
C13 C14 H14 . . 119.0 ?
C9 C14 H14 . . 119.0 ?
N2 C15 C16 . . 122.7(5) ?
N2 C15 H15 . . 118.7 ?
C16 C15 H15 . . 118.7 ?
C17 C16 C15 . . 119.7(6) ?
C17 C16 H16 . . 120.2 ?
C15 C16 H16 . . 120.2 ?
C16 C17 C18 . . 119.7(5) ?
C16 C17 H17 . . 120.2 ?
C18 C17 H17 . . 120.2 ?
C17 C18 C19 . . 117.3(5) ?
C17 C18 C25 . . 124.6(5) ?
C19 C18 C25 . . 118.1(5) ?
N2 C19 C18 . . 121.8(5) ?
N2 C19 C20 . . 118.2(4) ?
C18 C19 C20 . . 120.0(4) ?
N3 C20 C21 . . 122.5(4) ?
N3 C20 C19 . . 118.0(4) ?
C21 C20 C19 . . 119.5(4) ?
C22 C21 C20 . . 116.6(5) ?
C22 C21 C26 . . 124.5(5) ?
C20 C21 C26 . . 118.9(5) ?
C23 C22 C21 . . 120.3(5) ?
C23 C22 H22 . . 119.8 ?
C21 C22 H22 . . 119.8 ?
C22 C23 C24 . . 119.3(5) ?
C22 C23 H23 . . 120.3 ?
C24 C23 H23 . . 120.3 ?
N3 C24 C23 . . 122.9(5) ?
N3 C24 H24 . . 118.5 ?
C23 C24 H24 . . 118.5 ?
C26 C25 C18 . . 122.3(5) ?
C26 C25 H25 . . 118.9 ?
C18 C25 H25 . . 118.9 ?
C25 C26 C21 . . 121.2(5) ?
C25 C26 H26 . . 119.4 ?
C21 C26 H26 . . 119.4 ?

loop_
_geom_bond_atom_site_label_1
_geom_bond_atom_site_label_2
_geom_bond_site_symmetry_2
_geom_bond_distance
_geom_bond_publ_flag
Cu1 N1 . 1.914(3) y
Cu1 N2 . 2.012(4) y
Cu1 N3 . 2.297(4) y
Cu1 O1 . 1.994(3) y
Cu1 O4 . 1.920(3) y
N1 C4 . 1.278(5) ?
N1 C2 . 1.477(5) ?
N2 C15 . 1.310(6) ?
N2 C19 . 1.367(6) ?
N3 C24 . 1.324(6) ?
N3 C20 . 1.358(5) ?
O1 C1 . 1.267(5) ?
O2 C1 . 1.242(5) ?
O3 C3 . 1.411(6) ?
O3 H3 . 0.8200 ?
O4 C6 . 1.300(5) ?
C1 C2 . 1.527(6) ?
C2 C3 . 1.528(6) ?
C2 H2 . 0.9800 ?
C3 H3A . 0.9700 ?
C3 H3B . 0.9700 ?
C4 C5 . 1.438(6) ?
C4 H4 . 0.9300 ?
C5 C6 . 1.404(6) ?
C5 C10 . 1.445(6) ?
C6 C7 . 1.447(6) ?
C7 C8 . 1.353(7) ?
C7 H7 . 0.9300 ?
C8 C9 . 1.424(7) ?
C8 H8 . 0.9300 ?
C9 C14 . 1.415(7) ?
C9 C10 . 1.419(6) ?
C10 C11 . 1.407(6) ?
C11 C12 . 1.385(7) ?
C11 H11 . 0.9300 ?
C12 C13 . 1.393(7) ?
C12 H12 . 0.9300 ?
C13 C14 . 1.353(7) ?
C13 H13 . 0.9300 ?
C14 H14 . 0.9300 ?
C15 C16 . 1.388(7) ?
C15 H15 . 0.9300 ?
C16 C17 . 1.363(8) ?
C16 H16 . 0.9300 ?
C17 C18 . 1.398(8) ?
C17 H17 . 0.9300 ?
C18 C19 . 1.408(6) ?
C18 C25 . 1.441(8) ?
C19 C20 . 1.434(6) ?
C20 C21 . 1.415(6) ?
C21 C22 . 1.403(8) ?
C21 C26 . 1.433(8) ?
C22 C23 . 1.356(8) ?
C22 H22 . 0.9300 ?
C23 C24 . 1.391(7) ?
C23 H23 . 0.9300 ?
C24 H24 . 0.9300 ?
C25 C26 . 1.323(9) ?
C25 H25 . 0.9300 ?
C26 H26 . 0.9300 ?

loop_
_geom_hbond_atom_site_label_D
_geom_hbond_atom_site_label_H
_geom_hbond_atom_site_label_A
_geom_hbond_site_symmetry_A
_geom_hbond_distance_DH
_geom_hbond_distance_HA
_geom_hbond_distance_DA
_geom_hbond_angle_DHA
_geom_hbond_publ_flag
O3 H3 O2 1_565 0.82 1.84 2.659(5) 172 y
C25 H25 O2 1_655 0.93 2.63 3.454(6) 148 y

loop_
_geom_torsion_atom_site_label_1
_geom_torsion_atom_site_label_2
_geom_torsion_atom_site_label_3
_geom_torsion_atom_site_label_4
_geom_torsion_site_symmetry_1
_geom_torsion_site_symmetry_2
_geom_torsion_site_symmetry_3
_geom_torsion_site_symmetry_4
_geom_torsion
_geom_torsion_publ_flag
O4 Cu1 N1 C4 . . . . 9.5(4) ?
O1 Cu1 N1 C4 . . . . 168.0(4) ?
N3 Cu1 N1 C4 . . . . -95.4(4) ?
O4 Cu1 N1 C2 . . . . -164.0(3) ?
O1 Cu1 N1 C2 . . . . -5.6(3) ?
N3 Cu1 N1 C2 . . . . 91.1(3) ?
O4 Cu1 N2 C15 . . . . 77.5(4) ?
O1 Cu1 N2 C15 . . . . -80.9(4) ?
N3 Cu1 N2 C15 . . . . -179.3(4) ?
O4 Cu1 N2 C19 . . . . -111.2(3) ?
O1 Cu1 N2 C19 . . . . 90.4(3) ?
N3 Cu1 N2 C19 . . . . -7.9(3) ?
N1 Cu1 N3 C24 . . . . 10.5(4) ?
O4 Cu1 N3 C24 . . . . -86.3(4) ?
O1 Cu1 N3 C24 . . . . 96.3(4) ?
N2 Cu1 N3 C24 . . . . -176.9(4) ?
N1 Cu1 N3 C20 . . . . -165.7(3) ?
O4 Cu1 N3 C20 . . . . 97.4(3) ?
O1 Cu1 N3 C20 . . . . -80.0(3) ?
N2 Cu1 N3 C20 . . . . 6.8(3) ?
N1 Cu1 O1 C1 . . . . -0.8(3) ?
O4 Cu1 O1 C1 . . . . 83.0(5) ?
N2 Cu1 O1 C1 . . . . 178.6(3) ?
N3 Cu1 O1 C1 . . . . -103.9(3) ?
N1 Cu1 O4 C6 . . . . -13.8(4) ?
O1 Cu1 O4 C6 . . . . -95.8(5) ?
N2 Cu1 O4 C6 . . . . 169.6(3) ?
N3 Cu1 O4 C6 . . . . 91.3(3) ?
Cu1 O1 C1 O2 . . . . -176.0(4) ?
Cu1 O1 C1 C2 . . . . 6.9(5) ?
C4 N1 C2 C1 . . . . -164.0(4) ?
Cu1 N1 C2 C1 . . . . 10.0(4) ?
C4 N1 C2 C3 . . . . 73.8(5) ?
Cu1 N1 C2 C3 . . . . -112.2(3) ?
O2 C1 C2 N1 . . . . 171.6(4) ?
O1 C1 C2 N1 . . . . -11.1(5) ?
O2 C1 C2 C3 . . . . -65.5(5) ?
O1 C1 C2 C3 . . . . 111.8(4) ?
N1 C2 C3 O3 . . . . -73.8(4) ?
C1 C2 C3 O3 . . . . 164.6(4) ?
C2 N1 C4 C5 . . . . 176.3(4) ?
Cu1 N1 C4 C5 . . . . 3.1(6) ?
N1 C4 C5 C6 . . . . -16.1(7) ?
N1 C4 C5 C10 . . . . 168.5(4) ?
Cu1 O4 C6 C5 . . . . 5.7(6) ?
Cu1 O4 C6 C7 . . . . -174.7(3) ?
C4 C5 C6 O4 . . . . 11.2(7) ?
C10 C5 C6 O4 . . . . -173.4(4) ?
C4 C5 C6 C7 . . . . -168.4(4) ?
C10 C5 C6 C7 . . . . 7.0(6) ?
O4 C6 C7 C8 . . . . 175.5(4) ?
C5 C6 C7 C8 . . . . -4.8(7) ?
C6 C7 C8 C9 . . . . 0.0(7) ?
C7 C8 C9 C14 . . . . -175.6(5) ?
C7 C8 C9 C10 . . . . 2.6(7) ?
C14 C9 C10 C11 . . . . -1.2(6) ?
C8 C9 C10 C11 . . . . -179.5(4) ?
C14 C9 C10 C5 . . . . 177.9(4) ?
C8 C9 C10 C5 . . . . -0.4(6) ?
C6 C5 C10 C11 . . . . 174.5(4) ?
C4 C5 C10 C11 . . . . -10.0(6) ?
C6 C5 C10 C9 . . . . -4.5(6) ?
C4 C5 C10 C9 . . . . 170.9(4) ?
C9 C10 C11 C12 . . . . 0.2(6) ?
C5 C10 C11 C12 . . . . -178.9(4) ?
C10 C11 C12 C13 . . . . 0.9(7) ?
C11 C12 C13 C14 . . . . -1.0(7) ?
C12 C13 C14 C9 . . . . 0.0(7) ?
C10 C9 C14 C13 . . . . 1.2(7) ?
C8 C9 C14 C13 . . . . 179.4(5) ?
C19 N2 C15 C16 . . . . -1.2(7) ?
Cu1 N2 C15 C16 . . . . 170.0(4) ?
N2 C15 C16 C17 . . . . 1.2(8) ?
C15 C16 C17 C18 . . . . -0.6(8) ?
C16 C17 C18 C19 . . . . 0.1(8) ?
C16 C17 C18 C25 . . . . -179.4(5) ?
C15 N2 C19 C18 . . . . 0.6(7) ?
Cu1 N2 C19 C18 . . . . -171.2(3) ?
C15 N2 C19 C20 . . . . 179.9(4) ?
Cu1 N2 C19 C20 . . . . 8.1(5) ?
C17 C18 C19 N2 . . . . 0.0(7) ?
C25 C18 C19 N2 . . . . 179.4(4) ?
C17 C18 C19 C20 . . . . -179.3(4) ?
C25 C18 C19 C20 . . . . 0.1(6) ?
C24 N3 C20 C21 . . . . -3.1(6) ?
Cu1 N3 C20 C21 . . . . 173.8(4) ?
C24 N3 C20 C19 . . . . 178.2(4) ?
Cu1 N3 C20 C19 . . . . -4.9(4) ?
N2 C19 C20 N3 . . . . -1.4(6) ?
C18 C19 C20 N3 . . . . 177.9(4) ?
N2 C19 C20 C21 . . . . 179.9(4) ?
C18 C19 C20 C21 . . . . -0.8(6) ?
N3 C20 C21 C22 . . . . 3.2(7) ?
C19 C20 C21 C22 . . . . -178.1(4) ?
N3 C20 C21 C26 . . . . -177.3(4) ?
C19 C20 C21 C26 . . . . 1.4(7) ?
C20 C21 C22 C23 . . . . -1.4(8) ?
C26 C21 C22 C23 . . . . 179.1(5) ?
C21 C22 C23 C24 . . . . -0.4(8) ?
C20 N3 C24 C23 . . . . 1.1(7) ?
Cu1 N3 C24 C23 . . . . -174.8(3) ?
C22 C23 C24 N3 . . . . 0.6(8) ?
C17 C18 C25 C26 . . . . 179.3(5) ?
C19 C18 C25 C26 . . . . -0.1(8) ?
C18 C25 C26 C21 . . . . 0.7(9) ?
C22 C21 C26 C25 . . . . 178.1(5) ?
C20 C21 C26 C25 . . . . -1.4(8) ?
